data_7224951
loop_
_publ_author_name
'\'Sniechowska, Justyna'
'Paluch, Piotr'
'Bujacz, Grzegorz'
'G\'orecki, Marcin'
'Frelek, Jadwiga'
'Gryko, Daniel T.'
'Potrzebowski, Marek J.'

_publ_section_title
;
 Chiral crystals from porphyrinoids possessing a very low racemization
 barrier
;
_journal_issue 20
_journal_name_full CrystEngComm
_journal_page_first 3561
_journal_paper_doi 10.1039/C6CE00530F
_journal_volume 18
_journal_year 2016
_chemical_formula_moiety 'C37 H11 F15 N4, 2(C H2 Cl2)'
_chemical_formula_sum 'C39 H15 Cl4 F15 N4'
_chemical_formula_weight 966.37
_space_group_crystal_system monoclinic
_space_group_IT_number 14
_space_group_name_Hall '-P 2ybc'
_space_group_name_H-M_alt 'P 1 21/c 1'
_symmetry_Int_Tables_number 14
_symmetry_space_group_name_Hall '-P 2ybc'
_symmetry_space_group_name_H-M 'P 1 21/c 1'
_audit_creation_date 2015-11-26
_audit_creation_method
;
Olex2 1.2
(compiled 2015.09.30 svn.r3233 for OlexSys, GUI svn.r5103)

Bourhis, L.J., Dolomanov, O.V., Gildea, R.J., Howard, J.A.K., Puschmann, H.
 (2013). in preparation.

Bourhis, L.J., Dolomanov, O.V., Gildea, R.J., Howard, J.A.K., Puschmann, H.
 (2015). Acta Cryst. A71, 59-75.

Dolomanov, O.V., Bourhis, L.J., Gildea, R.J, Howard, J.A.K. & Puschmann, H.
 (2009), J. Appl. Cryst. 42, 339-341.
;
_audit_update_record
;
2015-11-26 deposited with the CCDC.
2016-04-19 downloaded from the CCDC.
;
_cell_angle_alpha 90
_cell_angle_beta 106.412(7)
_cell_angle_gamma 90
_cell_formula_units_Z 4
_cell_length_a 13.5184(9)
_cell_length_b 13.4639(8)
_cell_length_c 21.0031(13)
_cell_measurement_reflns_used 2802
_cell_measurement_temperature 100.0(1)
_cell_measurement_theta_max 67.9951
_cell_measurement_theta_min 2.1911
_cell_volume 3667.0(4)
_computing_cell_refinement
;
CrysAlis RED, Oxford Diffraction Ltd.,
Version 1.171.33.66 (release 28-04-2010 CrysAlis171 .NET)
(compiled Apr 28 2010,14:27:37)
;
_computing_data_collection
;
CrysAlis CCD, Oxford Diffraction Ltd.,
Version 1.171.33.66 (release 28-04-2010 CrysAlis171 .NET)
(compiled Apr 28 2010,14:27:37)
;
_computing_data_reduction
;
CrysAlis RED, Oxford Diffraction Ltd.,
Version 1.171.33.66 (release 28-04-2010 CrysAlis171 .NET)
(compiled Apr 28 2010,14:27:37)
;
_computing_molecular_graphics 'Olex2 (Dolomanov et al., 2009)'
_computing_publication_material 'Olex2 (Dolomanov et al., 2009)'
_computing_structure_refinement 'olex2.refine (Bourhis et al., 2015)'
_computing_structure_solution 'olex2.solve (Bourhis et al., 2015)'
_diffrn_ambient_temperature 100.0(1)
_diffrn_detector_area_resol_mean 8.1956
_diffrn_measured_fraction_theta_full 0.9994
_diffrn_measured_fraction_theta_max 0.9994
_diffrn_measurement_details
;
  1 omega  -90.00  -37.00   1.0000   70.0000
omega____ theta____ kappa____ phi______ frames
    -        0.0000  179.0000 -150.0000 53

  2 omega  -21.00   50.00   1.0000   70.0000
omega____ theta____ kappa____ phi______ frames
    -        0.0000 -104.0000 -168.0000 71

  3 omega  -70.00  -41.00   1.0000   70.0000
omega____ theta____ kappa____ phi______ frames
    -        0.0000  179.0000  -30.0000 29

  4 omega  -79.00  -38.00   1.0000   70.0000
omega____ theta____ kappa____ phi______ frames
    -        0.0000  179.0000  -60.0000 41

  5 omega  -80.00  -33.00   1.0000   70.0000
omega____ theta____ kappa____ phi______ frames
    -        0.0000  179.0000   30.0000 47

  6 omega -155.00  -18.00   1.0000  150.0000
omega____ theta____ kappa____ phi______ frames
    -      -59.5000  -77.0000  -90.0000 137

  7 omega  125.00  152.00   1.0000  150.0000
omega____ theta____ kappa____ phi______ frames
    -       59.5000  125.0000   30.0000 27

  8 omega  -22.00    4.00   1.0000  150.0000
omega____ theta____ kappa____ phi______ frames
    -       59.5000  -77.0000  -60.0000 26

  9 omega   77.00  144.00   1.0000  150.0000
omega____ theta____ kappa____ phi______ frames
    -       59.5000  125.0000 -150.0000 67

 10 omega   38.00   89.00   1.0000  150.0000
omega____ theta____ kappa____ phi______ frames
    -       59.5000  -77.0000  -60.0000 51

 11 omega  -66.00  -35.00   1.0000  200.0000
omega____ theta____ kappa____ phi______ frames
    -      -93.0000   25.0000  -60.0000 31

 12 omega  -66.00  -18.00   1.0000  200.0000
omega____ theta____ kappa____ phi______ frames
    -      -93.0000   25.0000 -180.0000 48

 13 omega   39.00  145.00   1.0000  200.0000
omega____ theta____ kappa____ phi______ frames
    -      119.0000  179.0000    0.0000 106

 14 omega  125.00  160.00   1.0000  200.0000
omega____ theta____ kappa____ phi______ frames
    -      119.0000  -25.0000   30.0000 35

 15 omega  143.00  171.00   1.0000  200.0000
omega____ theta____ kappa____ phi______ frames
    -      119.0000  111.0000   90.0000 28

 16 omega   99.00  125.00   1.0000  200.0000
omega____ theta____ kappa____ phi______ frames
    -      119.0000  111.0000   90.0000 26

 17 omega  148.00  174.00   1.0000  200.0000
omega____ theta____ kappa____ phi______ frames
    -      119.0000  111.0000  -30.0000 26

 18 omega   55.00   81.00   1.0000  200.0000
omega____ theta____ kappa____ phi______ frames
    -      119.0000  -50.0000    0.0000 26

 19 omega   80.00  107.00   1.0000  200.0000
omega____ theta____ kappa____ phi______ frames
    -      119.0000  111.0000  -30.0000 27

 20 omega  109.00  136.00   1.0000  200.0000
omega____ theta____ kappa____ phi______ frames
    -      119.0000  179.0000   30.0000 27

 21 omega   44.00   92.00   1.0000  200.0000
omega____ theta____ kappa____ phi______ frames
    -      119.0000  179.0000   30.0000 48

 22 omega   38.00   63.00   1.0000  200.0000
omega____ theta____ kappa____ phi______ frames
    -      119.0000  -50.0000  150.0000 25

 23 omega  124.00  156.00   1.0000  200.0000
omega____ theta____ kappa____ phi______ frames
    -      119.0000  -25.0000  150.0000 32

 24 omega   41.00   91.00   1.0000  200.0000
omega____ theta____ kappa____ phi______ frames
    -      119.0000 -104.0000   11.0000 50

 25 omega   29.00   61.00   1.0000  200.0000
omega____ theta____ kappa____ phi______ frames
    -      119.0000  -50.0000  -90.0000 32

 26 omega  146.00  177.00   1.0000  200.0000
omega____ theta____ kappa____ phi______ frames
    -      119.0000  -25.0000 -150.0000 31

 27 omega  124.00  169.00   1.0000  200.0000
omega____ theta____ kappa____ phi______ frames
    -      119.0000  -25.0000 -180.0000 45

 28 omega   98.00  158.00   1.0000  200.0000
omega____ theta____ kappa____ phi______ frames
    -      119.0000  -90.0000 -128.0000 60

 29 omega   21.00   46.00   1.0000  200.0000
omega____ theta____ kappa____ phi______ frames
    -      119.0000  -90.0000 -128.0000 25
;
_diffrn_measurement_device_type 'Xcalibur, Onyx'
_diffrn_measurement_method '\w scans'
_diffrn_orient_matrix_UB_11 0.0835313000
_diffrn_orient_matrix_UB_12 -0.0515647000
_diffrn_orient_matrix_UB_13 0.0555247000
_diffrn_orient_matrix_UB_21 0.0617016000
_diffrn_orient_matrix_UB_22 0.0977271000
_diffrn_orient_matrix_UB_23 0.0139014000
_diffrn_orient_matrix_UB_31 -0.0577112000
_diffrn_orient_matrix_UB_32 0.0295627000
_diffrn_orient_matrix_UB_33 0.0507355000
_diffrn_radiation_monochromator graphite
_diffrn_radiation_type 'Mo K\a'
_diffrn_radiation_wavelength 0.71073
_diffrn_reflns_av_R_equivalents 0.0962
_diffrn_reflns_av_unetI/netI 0.1531
_diffrn_reflns_limit_h_max 13
_diffrn_reflns_limit_h_min -16
_diffrn_reflns_limit_k_max 15
_diffrn_reflns_limit_k_min -16
_diffrn_reflns_limit_l_max 25
_diffrn_reflns_limit_l_min -23
_diffrn_reflns_number 18029
_diffrn_reflns_theta_full 25.3240
_diffrn_reflns_theta_max 25.32
_diffrn_reflns_theta_min 1.57
_diffrn_source 'Enhance (Cu) X-ray Source'
_exptl_absorpt_coefficient_mu 0.439
_exptl_absorpt_correction_T_max 1.00000
_exptl_absorpt_correction_T_min 0.74832
_exptl_absorpt_correction_type multi-scan
_exptl_absorpt_process_details
;
CrysAlis RED, Oxford Diffraction Ltd.,
Version 1.171.33.66 (release 28-04-2010 CrysAlis171 .NET)
(compiled Apr 28 2010,14:27:37)
Empirical absorption correction using spherical harmonics,
 implemented in SCALE3 ABSPACK scaling algorithm.
;
_exptl_crystal_colour black
_exptl_crystal_density_diffrn 1.7503
_exptl_crystal_description prism
_exptl_crystal_F_000 1923.8564
_exptl_crystal_size_max 0.19
_exptl_crystal_size_mid 0.09
_exptl_crystal_size_min 0.03
_refine_diff_density_max 1.6357
_refine_diff_density_min -1.4112
_refine_diff_density_rms 0.1939
_refine_ls_d_res_high 0.8308
_refine_ls_d_res_low 12.9676
_refine_ls_goodness_of_fit_ref 0.8832
_refine_ls_hydrogen_treatment mixed
_refine_ls_matrix_type full
_refine_ls_number_constraints 36
_refine_ls_number_parameters 603
_refine_ls_number_reflns 6687
_refine_ls_number_restraints 78
_refine_ls_restrained_S_all 0.8776
_refine_ls_R_factor_all 0.1398
_refine_ls_R_factor_gt 0.0682
_refine_ls_shift/su_max 0.0813
_refine_ls_shift/su_mean 0.0175
_refine_ls_structure_factor_coef Fsqd
_refine_ls_weighting_details 'w=1/[\s^2^(Fo^2^)+(0.0918P)^2^] where P=(Fo^2^+2Fc^2^)/3'
_refine_ls_weighting_scheme calc
_refine_ls_wR_factor_gt 0.1653
_refine_ls_wR_factor_ref 0.1915
_reflns_Friedel_coverage 0.0
_reflns_limit_h_max 15
_reflns_limit_h_min -16
_reflns_limit_k_max 16
_reflns_limit_k_min 0
_reflns_limit_l_max 25
_reflns_limit_l_min 0
_reflns_number_gt 3114
_reflns_number_total 6687
_reflns_threshold_expression I>=2u(I)
_cod_data_source_file c6ce00530f2.cif
_cod_data_source_block korol_P21c
_cod_depositor_comments 'Adding full bibliography for 7224951--7224952.cif.'
_cod_database_code 7224951
_reflns_odcompleteness_completeness 99.95
_reflns_odcompleteness_iscentric 1
_reflns_odcompleteness_theta 58.86
_olex2_refinement_description
;
1. Fixed Uiso
 At 1.2 times of:
  All C(H) groups, All C(H,H) groups, All N(H) groups
2. Restrained distances
 C38-Cl1 = C38-Cl2 = C38"-Cl1" = C38"-Cl2"
 1.77 with sigma of 0.001
 Cl1-Cl2 = Cl1"-Cl2"
 2.93 with sigma of 0.001
 C39-Cl3 = C39-Cl4 = C39'-Cl3 = C39'-Cl4'
 1.77 with sigma of 0.001
 Cl3-Cl4 = Cl3-Cl4'
 2.93 with sigma of 0.001
3. Uiso/Uaniso restraints and constraints
C38" \\sim Cl1" \\sim Cl2": within 1.8A with sigma of 0.01 and sigma for
terminal atoms of 0.02
C39' \\sim Cl4': within 1.8A with sigma of 0.01 and sigma for terminal atoms of
0.02
Uanis(C38) \\sim Ueq, Uanis(Cl1) \\sim Ueq, Uanis(Cl2) \\sim Ueq: with sigma of
0.05 and sigma for terminal atoms of 0.1
Uanis(C38") \\sim Ueq, Uanis(Cl1") \\sim Ueq, Uanis(Cl2") \\sim Ueq: with sigma
of 0.05 and sigma for terminal atoms of 0.1
Uanis(C39') \\sim Ueq, Uanis(Cl4') \\sim Ueq: with sigma of 0.05 and sigma for
terminal atoms of 0.1
4. Others
 Fixed Sof: H1(0.75) H2(0.25) C38(0.92) H38a(0.92) H38b(0.92) Cl1(0.92)
 Cl2(0.92) C38"(0.08) H38c(0.08) H38d(0.08) Cl1"(0.08) Cl2"(0.08) C39(0.97)
 H39a(0.97) H39b(0.97) Cl4(0.97) C39'(0.03) H39c(0.03) H39d(0.03) Cl4'(0.03)
5.a Secondary CH2 refined with riding coordinates:
 C38(H38a,H38b), C38"(H38c,H38d), C39(H39a,H39b), C39'(H39c,H39d)
5.b Aromatic/amide H refined with riding coordinates:
 N1(H1), N2(H2), N3(H3), N4(H4), C2(H2a), C3(H3a), C7(H7), C8(H8), C12(H12),
 C13(H13), C17(H17), C18(H18)
;
_olex2_submission_special_instructions 'No special instructions were received'

loop_
_space_group_symop_id
_space_group_symop_operation_xyz
1 x,y,z
2 -x,y+1/2,-z+1/2
3 -x,-y,-z
4 x,-y-1/2,z-1/2

loop_
_atom_site_label
_atom_site_type_symbol
_atom_site_fract_x
_atom_site_fract_y
_atom_site_fract_z
_atom_site_U_iso_or_equiv
_atom_site_adp_type
_atom_site_occupancy
_atom_site_refinement_flags_posn
_atom_site_refinement_flags_adp
_atom_site_disorder_group
N1 N 0.8677(3) 0.3047(3) 0.0924(2) 0.0205(11) Uani 1.000000 . . .
H1 H 0.8790(3) 0.3542(3) 0.1194(2) 0.0246(13) Uiso 0.750000 R . .
N2 N 0.7971(3) 0.4076(3) 0.1744(2) 0.0207(11) Uani 1.000000 . . .
H2 H 0.8508(3) 0.4066(3) 0.1601(2) 0.0248(13) Uiso 0.250000 R . .
N3 N 0.9765(3) 0.5380(3) 0.1916(2) 0.0204(11) Uani 1.000000 . . .
H3 H 0.9440(3) 0.4958(3) 0.1623(2) 0.0244(13) Uiso 1.000000 R . .
N4 N 1.0381(3) 0.4062(4) 0.1108(2) 0.0222(11) Uani 1.000000 . . .
H4 H 1.0129(3) 0.4025(4) 0.1440(2) 0.0266(13) Uiso 1.000000 R . .
C1 C 0.9308(4) 0.2759(4) 0.0546(3) 0.0228(13) Uani 1.000000 . . .
C2 C 0.8877(4) 0.1899(4) 0.0209(3) 0.0245(13) Uani 1.000000 . . .
H2a H 0.9154(4) 0.1529(4) -0.0073(3) 0.0294(16) Uiso 1.000000 R . .
C3 C 0.7981(4) 0.1690(4) 0.0361(3) 0.0225(13) Uani 1.000000 . . .
H3a H 0.7543(4) 0.1158(4) 0.0200(3) 0.0270(16) Uiso 1.000000 R . .
C4 C 0.7839(4) 0.2428(4) 0.0807(3) 0.0192(12) Uani 1.000000 . . .
C5 C 0.7065(4) 0.2652(4) 0.1116(3) 0.0210(13) Uani 1.000000 . . .
C6 C 0.7131(4) 0.3445(4) 0.1553(3) 0.0186(12) Uani 1.000000 . . .
C7 C 0.6383(4) 0.3740(4) 0.1886(3) 0.0217(13) Uani 1.000000 . . .
H7 H 0.5735(4) 0.3460(4) 0.1830(3) 0.0261(15) Uiso 1.000000 R . .
C8 C 0.6792(4) 0.4493(4) 0.2293(3) 0.0205(13) Uani 1.000000 . . .
H8 H 0.6487(4) 0.4813(4) 0.2582(3) 0.0247(15) Uiso 1.000000 R . .
C9 C 0.7790(4) 0.4722(4) 0.2206(3) 0.0191(12) Uani 1.000000 . . .
C10 C 0.8491(4) 0.5444(4) 0.2545(3) 0.0188(12) Uani 1.000000 . . .
C11 C 0.9425(4) 0.5719(4) 0.2445(3) 0.0187(12) Uani 1.000000 . . .
C12 C 1.0193(4) 0.6387(4) 0.2801(3) 0.0226(13) Uani 1.000000 . . .
H12 H 1.0182(4) 0.6729(4) 0.3184(3) 0.0272(16) Uiso 1.000000 R . .
C13 C 1.0960(4) 0.6446(4) 0.2488(3) 0.0209(13) Uani 1.000000 . . .
H13 H 1.1550(4) 0.6837(4) 0.2623(3) 0.0251(15) Uiso 1.000000 R . .
C14 C 1.0701(4) 0.5817(4) 0.1927(3) 0.0210(13) Uani 1.000000 . . .
C15 C 1.1271(4) 0.5596(4) 0.1476(3) 0.0190(12) Uani 1.000000 . . .
C16 C 1.1043(4) 0.4788(4) 0.1034(3) 0.0183(12) Uani 1.000000 . . .
C17 C 1.1302(4) 0.4541(4) 0.0446(3) 0.0233(13) Uani 1.000000 . . .
H17 H 1.1756(4) 0.4890(4) 0.0269(3) 0.0280(16) Uiso 1.000000 R . .
C18 C 1.0766(4) 0.3693(4) 0.0179(3) 0.0231(13) Uani 1.000000 . . .
H18 H 1.0796(4) 0.3372(4) -0.0207(3) 0.0277(16) Uiso 1.000000 R . .
C19 C 1.0166(4) 0.3402(4) 0.0596(3) 0.0211(13) Uani 1.000000 . . .
C20 C 0.6129(4) 0.2012(4) 0.0946(3) 0.0165(12) Uani 1.000000 . . .
C21 C 0.5856(4) 0.1434(4) 0.1410(3) 0.0219(13) Uani 1.000000 . . .
C22 C 0.5021(5) 0.0793(4) 0.1252(3) 0.0269(14) Uani 1.000000 . . .
C23 C 0.4430(4) 0.0736(5) 0.0603(3) 0.0268(14) Uani 1.000000 . . .
C24 C 0.4676(4) 0.1301(5) 0.0127(3) 0.0278(15) Uani 1.000000 . . .
C25 C 0.5516(4) 0.1925(4) 0.0305(3) 0.0222(13) Uani 1.000000 . . .
C26 C 0.8213(4) 0.5968(4) 0.3110(3) 0.0213(13) Uani 1.000000 . . .
C27 C 0.7447(4) 0.6665(4) 0.2997(3) 0.0234(13) Uani 1.000000 . . .
C28 C 0.7147(5) 0.7092(4) 0.3515(4) 0.0315(16) Uani 1.000000 . . .
C29 C 0.7627(5) 0.6818(5) 0.4156(3) 0.0328(16) Uani 1.000000 . . .
C30 C 0.8396(5) 0.6128(5) 0.4289(3) 0.0302(15) Uani 1.000000 . . .
C31 C 0.8684(4) 0.5708(4) 0.3765(3) 0.0226(13) Uani 1.000000 . . .
C32 C 1.2151(4) 0.6255(4) 0.1466(3) 0.0173(12) Uani 1.000000 . . .
C33 C 1.2039(4) 0.7270(5) 0.1381(3) 0.0222(13) Uani 1.000000 . . .
C34 C 1.2850(5) 0.7888(4) 0.1371(3) 0.0232(13) Uani 1.000000 . . .
C35 C 1.3807(4) 0.7496(5) 0.1473(3) 0.0260(14) Uani 1.000000 . . .
C36 C 1.3969(4) 0.6497(5) 0.1563(3) 0.0249(14) Uani 1.000000 . . .
C37 C 1.3149(4) 0.5886(4) 0.1561(3) 0.0192(13) Uani 1.000000 . . .
F1 F 0.6422(3) 0.1474(3) 0.20549(16) 0.0290(8) Uani 1.000000 . . .
F2 F 0.4786(3) 0.0256(3) 0.17255(19) 0.0368(10) Uani 1.000000 . . .
F3 F 0.3626(3) 0.0106(3) 0.04331(19) 0.0371(10) Uani 1.000000 . . .
F4 F 0.4089(3) 0.1237(3) -0.05041(17) 0.0396(10) Uani 1.000000 . . .
F5 F 0.5694(2) 0.2508(3) -0.01764(15) 0.0297(8) Uani 1.000000 . . .
F6 F 0.6946(3) 0.6936(3) 0.23740(18) 0.0334(9) Uani 1.000000 . . .
F7 F 0.6369(3) 0.7764(3) 0.3381(2) 0.0461(11) Uani 1.000000 . . .
F8 F 0.7327(3) 0.7212(3) 0.46584(19) 0.0462(11) Uani 1.000000 . . .
F9 F 0.8849(3) 0.5839(3) 0.49128(17) 0.0435(11) Uani 1.000000 . . .
F10 F 0.9423(3) 0.5007(3) 0.39121(16) 0.0319(9) Uani 1.000000 . . .
F11 F 1.1094(2) 0.7692(2) 0.12683(16) 0.0267(8) Uani 1.000000 . . .
F12 F 1.2683(3) 0.8863(2) 0.12540(17) 0.0315(9) Uani 1.000000 . . .
F13 F 1.4617(3) 0.8097(3) 0.14976(17) 0.0342(9) Uani 1.000000 . . .
F14 F 1.4906(2) 0.6110(3) 0.16618(18) 0.0329(9) Uani 1.000000 . . .
F15 F 1.3330(2) 0.4917(2) 0.16680(17) 0.0275(8) Uani 1.000000 . . .
C38 C 0.8231(4) 0.9111(6) 0.1490(2) 0.071(3) Uani 0.920000 D U 1
H38a H 0.8505(4) 0.9748(6) 0.1406(2) 0.085(4) Uiso 0.920000 R . 1
H38b H 0.7872(4) 0.8818(6) 0.1066(2) 0.085(4) Uiso 0.920000 R . 1
Cl1 Cl 0.92596(15) 0.83256(18) 0.19072(15) 0.0777(9) Uani 0.920000 D U 1
Cl2 Cl 0.73491(14) 0.92964(18) 0.19622(12) 0.0582(6) Uani 0.920000 D U 1
C38" C 0.827(4) 0.893(3) 0.1825(9) 0.084(11) Uani 0.080000 D U 2
H38c H 0.852(4) 0.959(3) 0.1789(9) 0.100(13) Uiso 0.080000 R . 2
H38d H 0.754(4) 0.897(3) 0.1786(9) 0.100(13) Uiso 0.080000 R . 2
Cl1" Cl 0.845(3) 0.819(3) 0.1167(7) 0.129(11) Uani 0.080000 D U 2
Cl2" Cl 0.8922(18) 0.8423(17) 0.2610(7) 0.053(6) Uani 0.080000 D U 2
Cl3 Cl 0.74630(13) 0.64233(14) 0.08972(7) 0.0468(5) Uani 1.000000 D . .
C39 C 0.6328(4) 0.5715(5) 0.05770(9) 0.053(2) Uani 0.970000 D . 4
H39a H 0.6447(4) 0.5041(5) 0.07439(9) 0.064(3) Uiso 0.970000 R . 4
H39b H 0.5776(4) 0.5995(5) 0.07309(9) 0.064(3) Uiso 0.970000 R . 4
Cl4 Cl 0.59480(13) 0.56918(16) -0.03012(8) 0.0487(5) Uani 0.970000 D . 4
C39' C 0.633(2) 0.6127(18) 0.026(2) 0.06(2) Uani 0.030000 D U 5
H39c H 0.573(2) 0.6234(18) 0.042(2) 0.07(2) Uiso 0.030000 R . 5
H39d H 0.627(2) 0.6566(18) -0.011(2) 0.07(2) Uiso 0.030000 R . 5
Cl4' Cl 0.634(3) 0.4880(17) -0.0004(15) 0.056(16) Uani 0.030000 D U 5

loop_
_atom_site_aniso_label
_atom_site_aniso_U_11
_atom_site_aniso_U_22
_atom_site_aniso_U_33
_atom_site_aniso_U_12
_atom_site_aniso_U_13
_atom_site_aniso_U_23
N1 0.023(2) 0.019(3) 0.022(3) -0.006(2) 0.011(2) -0.002(2)
N2 0.016(2) 0.019(3) 0.028(3) 0.000(2) 0.007(2) -0.001(2)
N3 0.017(2) 0.020(3) 0.026(3) -0.003(2) 0.010(2) -0.005(2)
N4 0.019(2) 0.026(3) 0.027(3) -0.003(2) 0.015(2) -0.005(2)
C1 0.019(3) 0.026(3) 0.024(3) 0.003(3) 0.007(3) -0.004(3)
C2 0.026(3) 0.022(3) 0.026(3) -0.000(3) 0.009(3) -0.002(3)
C3 0.023(3) 0.016(3) 0.029(3) -0.007(3) 0.008(3) -0.007(3)
C4 0.016(3) 0.020(3) 0.019(3) -0.005(3) 0.000(2) 0.002(3)
C5 0.023(3) 0.019(3) 0.020(3) -0.002(3) 0.006(2) 0.002(3)
C6 0.016(3) 0.015(3) 0.024(3) -0.006(2) 0.003(2) -0.003(3)
C7 0.018(3) 0.022(3) 0.027(3) -0.003(3) 0.010(3) -0.002(3)
C8 0.017(3) 0.022(3) 0.022(3) -0.001(3) 0.004(2) -0.001(3)
C9 0.014(3) 0.017(3) 0.026(3) -0.001(2) 0.004(2) 0.003(3)
C10 0.019(3) 0.017(3) 0.019(3) -0.002(3) 0.004(2) 0.001(2)
C11 0.019(3) 0.017(3) 0.020(3) -0.001(3) 0.006(2) -0.002(3)
C12 0.019(3) 0.024(3) 0.026(3) -0.002(3) 0.008(3) -0.009(3)
C13 0.016(3) 0.022(3) 0.022(3) -0.002(3) 0.002(2) 0.005(3)
C14 0.016(3) 0.023(3) 0.022(3) -0.004(3) 0.003(2) 0.001(3)
C15 0.013(3) 0.019(3) 0.025(3) 0.000(2) 0.005(2) 0.002(3)
C16 0.015(3) 0.017(3) 0.024(3) -0.001(2) 0.009(2) 0.004(3)
C17 0.015(3) 0.029(3) 0.026(3) -0.001(3) 0.006(3) -0.003(3)
C18 0.021(3) 0.023(3) 0.025(3) -0.000(3) 0.007(3) -0.007(3)
C19 0.018(3) 0.018(3) 0.028(3) 0.000(3) 0.009(3) -0.003(3)
C20 0.014(3) 0.012(3) 0.026(3) 0.001(2) 0.008(2) -0.002(2)
C21 0.023(3) 0.020(3) 0.026(3) 0.002(3) 0.013(3) -0.001(3)
C22 0.028(3) 0.021(3) 0.041(4) -0.002(3) 0.025(3) -0.004(3)
C23 0.014(3) 0.025(3) 0.046(4) -0.011(3) 0.016(3) -0.012(3)
C24 0.018(3) 0.038(4) 0.025(3) 0.001(3) 0.002(3) -0.010(3)
C25 0.018(3) 0.024(3) 0.027(3) -0.001(3) 0.011(3) -0.001(3)
C26 0.023(3) 0.022(3) 0.023(3) -0.011(3) 0.014(3) -0.006(3)
C27 0.018(3) 0.020(3) 0.034(4) -0.005(3) 0.010(3) -0.003(3)
C28 0.031(3) 0.015(3) 0.056(5) 0.001(3) 0.024(3) -0.003(3)
C29 0.037(4) 0.028(4) 0.043(4) -0.016(3) 0.028(3) -0.016(3)
C30 0.032(3) 0.044(4) 0.020(3) -0.013(3) 0.015(3) -0.006(3)
C31 0.016(3) 0.020(3) 0.033(3) -0.005(3) 0.008(3) -0.006(3)
C32 0.014(3) 0.019(3) 0.019(3) -0.003(2) 0.005(2) -0.006(2)
C33 0.017(3) 0.030(3) 0.021(3) 0.001(3) 0.008(2) -0.004(3)
C34 0.031(3) 0.021(3) 0.019(3) -0.009(3) 0.008(3) -0.004(3)
C35 0.024(3) 0.037(4) 0.020(3) -0.018(3) 0.010(3) -0.008(3)
C36 0.013(3) 0.042(4) 0.018(3) -0.006(3) 0.002(2) -0.006(3)
C37 0.020(3) 0.019(3) 0.020(3) -0.002(3) 0.009(2) 0.001(3)
F1 0.0325(19) 0.033(2) 0.0239(18) -0.0040(17) 0.0119(16) 0.0056(17)
F2 0.039(2) 0.025(2) 0.056(3) -0.0088(18) 0.029(2) 0.0062(19)
F3 0.0251(18) 0.034(2) 0.056(3) -0.0165(18) 0.0177(18) -0.019(2)
F4 0.0265(19) 0.057(3) 0.030(2) -0.008(2) 0.0007(17) -0.012(2)
F5 0.0257(18) 0.043(2) 0.0195(18) -0.0065(17) 0.0052(15) 0.0025(17)
F6 0.0276(19) 0.029(2) 0.043(2) 0.0073(17) 0.0088(17) 0.0011(18)
F7 0.036(2) 0.028(2) 0.083(3) 0.0049(19) 0.032(2) -0.012(2)
F8 0.043(2) 0.054(3) 0.054(3) -0.018(2) 0.035(2) -0.034(2)
F9 0.041(2) 0.068(3) 0.0221(19) -0.014(2) 0.0096(18) -0.006(2)
F10 0.0262(18) 0.042(2) 0.0259(19) 0.0028(18) 0.0041(16) -0.0001(17)
F11 0.0242(17) 0.0246(19) 0.034(2) 0.0041(16) 0.0129(16) 0.0030(16)
F12 0.046(2) 0.0177(18) 0.035(2) -0.0081(17) 0.0195(18) -0.0012(16)
F13 0.0267(19) 0.039(2) 0.040(2) -0.0186(18) 0.0143(17) -0.0051(19)
F14 0.0141(16) 0.043(2) 0.044(2) -0.0011(17) 0.0125(16) -0.0031(19)
F15 0.0206(17) 0.0239(19) 0.040(2) 0.0002(16) 0.0111(16) -0.0010(17)
C38 0.069(7) 0.055(6) 0.094(8) -0.003(5) 0.032(6) -0.011(6)
Cl1 0.0462(13) 0.0592(16) 0.121(2) 0.0068(13) 0.0131(15) -0.0055(17)
Cl2 0.0508(13) 0.0591(15) 0.0640(15) 0.0059(12) 0.0149(11) -0.0125(13)
C38" 0.057(19) 0.11(2) 0.094(19) 0.008(12) 0.032(12) -0.030(12)
Cl1" 0.09(2) 0.18(2) 0.13(2) 0.011(14) 0.052(13) -0.019(14)
Cl2" 0.060(14) 0.049(13) 0.051(13) 0.001(11) 0.017(10) -0.036(11)
Cl3 0.0520(11) 0.0518(12) 0.0399(10) -0.0007(10) 0.0183(9) 0.0114(9)
C39 0.038(4) 0.075(6) 0.050(5) -0.000(5) 0.018(4) 0.023(5)
Cl4 0.0425(11) 0.0642(14) 0.0435(11) -0.0059(11) 0.0188(9) 0.0057(11)
C39' 0.06(3) 0.06(3) 0.06(3) -0.026(19) 0.026(19) -0.003(19)
Cl4' 0.06(3) 0.05(3) 0.06(3) -0.03(2) 0.029(19) -0.00(2)

loop_
_atom_type_symbol
_atom_type_scat_dispersion_real
_atom_type_scat_dispersion_imag
_atom_type_scat_Cromer_Mann_a1
_atom_type_scat_Cromer_Mann_a2
_atom_type_scat_Cromer_Mann_a3
_atom_type_scat_Cromer_Mann_a4
_atom_type_scat_Cromer_Mann_b1
_atom_type_scat_Cromer_Mann_b2
_atom_type_scat_Cromer_Mann_b3
_atom_type_scat_Cromer_Mann_b4
_atom_type_scat_Cromer_Mann_c
_atom_type_scat_source
_atom_type_scat_dispersion_source
H 0.00000 0.00000 0.49300 0.32291 0.14019 0.04081 10.51090 26.12570 3.14236 57.79970 0.0030380000826 'International Tables Volume C Table 6.1.1.4 (pp. 500-502)' 'Henke, Gullikson and Davis, At. Data and Nucl. Data Tables, 1993, 54, 2'
C 0.00347 0.00161 2.31000 1.02000 1.58860 0.86500 20.84390 10.20750 0.56870 51.65120 0.215599998832 'International Tables Volume C Table 6.1.1.4 (pp. 500-502)' 'Henke, Gullikson and Davis, At. Data and Nucl. Data Tables, 1993, 54, 2'
F 0.01794 0.01033 3.53920 2.64120 1.51700 1.02430 10.28250 4.29440 0.26150 26.14760 0.277599990368 'International Tables Volume C Table 6.1.1.4 (pp. 500-502)' 'Henke, Gullikson and Davis, At. Data and Nucl. Data Tables, 1993, 54, 2'
Cl 0.14873 0.16029 11.46040 7.19640 6.25560 1.64550 0.01040 1.16620 18.51940 47.77840 -9.55739974976 'International Tables Volume C Table 6.1.1.4 (pp. 500-502)' 'Henke, Gullikson and Davis, At. Data and Nucl. Data Tables, 1993, 54, 2'
N 0.00653 0.00323 12.21260 3.13220 2.01250 1.16630 0.00570 9.89330 28.99750 0.58260 -11.5290002823 'International Tables Volume C Table 6.1.1.4 (pp. 500-502)' 'Henke, Gullikson and Davis, At. Data and Nucl. Data Tables, 1993, 54, 2'

loop_
_geom_angle_atom_site_label_1
_geom_angle_atom_site_label_2
_geom_angle_atom_site_label_3
_geom_angle
C1 N1 H1 125.1(3)
C4 N1 H1 125.1(3)
C4 N1 C1 109.9(5)
C6 N2 H2 126.3(3)
C9 N2 H2 126.3(3)
C9 N2 C6 107.3(4)
C11 N3 H3 124.7(3)
C14 N3 H3 124.7(3)
C14 N3 C11 110.6(5)
C16 N4 H4 123.9(3)
C19 N4 H4 123.9(3)
C19 N4 C16 112.2(5)
C2 C1 N1 106.8(5)
C19 C1 N1 114.2(5)
C19 C1 C2 139.0(5)
H2a C2 C1 125.6(3)
C3 C2 C1 108.9(5)
C3 C2 H2a 125.6(3)
H3a C3 C2 126.1(3)
C4 C3 C2 107.7(5)
C4 C3 H3a 126.1(3)
C3 C4 N1 106.6(5)
C5 C4 N1 118.0(5)
C5 C4 C3 135.3(5)
C6 C5 C4 123.3(5)
C20 C5 C4 117.2(5)
C20 C5 C6 119.6(5)
C5 C6 N2 123.8(5)
C7 C6 N2 108.7(5)
C7 C6 C5 127.5(5)
H7 C7 C6 126.3(3)
C8 C7 C6 107.4(5)
C8 C7 H7 126.3(3)
H8 C8 C7 125.9(3)
C9 C8 C7 108.2(5)
C9 C8 H8 125.9(3)
C8 C9 N2 108.3(5)
C10 C9 N2 124.5(5)
C10 C9 C8 127.2(5)
C11 C10 C9 128.4(5)
C26 C10 C9 116.0(5)
C26 C10 C11 115.6(5)
C10 C11 N3 123.5(5)
C12 C11 N3 105.8(5)
C12 C11 C10 130.6(5)
H12 C12 C11 125.6(3)
C13 C12 C11 108.8(5)
C13 C12 H12 125.6(3)
H13 C13 C12 125.6(3)
C14 C13 C12 108.7(5)
C14 C13 H13 125.6(3)
C13 C14 N3 106.1(5)
C15 C14 N3 124.5(5)
C15 C14 C13 129.3(5)
C16 C15 C14 123.2(5)
C32 C15 C14 118.3(5)
C32 C15 C16 118.5(5)
C15 C16 N4 120.4(5)
C17 C16 N4 105.3(5)
C17 C16 C15 134.1(5)
H17 C17 C16 125.7(3)
C18 C17 C16 108.5(5)
C18 C17 H17 125.7(3)
H18 C18 C17 126.1(3)
C19 C18 C17 107.8(5)
C19 C18 H18 126.1(3)
C1 C19 N4 116.2(5)
C18 C19 N4 106.1(5)
C18 C19 C1 136.3(6)
C21 C20 C5 122.4(5)
C25 C20 C5 121.5(5)
C25 C20 C21 115.9(5)
C22 C21 C20 123.0(6)
F1 C21 C20 119.8(5)
F1 C21 C22 117.1(5)
C23 C22 C21 118.7(6)
F2 C22 C21 120.4(6)
F2 C22 C23 120.9(5)
C24 C23 C22 120.0(5)
F3 C23 C22 119.9(6)
F3 C23 C24 120.2(6)
C25 C24 C23 119.6(6)
F4 C24 C23 119.2(6)
F4 C24 C25 121.3(6)
C24 C25 C20 122.9(6)
F5 C25 C20 119.8(5)
F5 C25 C24 117.3(5)
C27 C26 C10 121.8(5)
C31 C26 C10 120.8(5)
C31 C26 C27 117.3(5)
C28 C27 C26 121.4(6)
F6 C27 C26 120.3(5)
F6 C27 C28 118.3(5)
C29 C28 C27 119.8(6)
F7 C28 C27 119.6(6)
F7 C28 C29 120.6(6)
C30 C29 C28 120.5(6)
F8 C29 C28 120.1(6)
F8 C29 C30 119.4(6)
C31 C30 C29 119.0(6)
F9 C30 C29 120.7(6)
F9 C30 C31 120.2(6)
C30 C31 C26 122.0(6)
F10 C31 C26 120.5(5)
F10 C31 C30 117.5(6)
C33 C32 C15 122.1(5)
C37 C32 C15 121.9(5)
C37 C32 C33 115.9(5)
C34 C33 C32 122.7(5)
F11 C33 C32 120.1(5)
F11 C33 C34 117.2(5)
C35 C34 C33 119.2(6)
F12 C34 C33 119.9(6)
F12 C34 C35 120.8(5)
C36 C35 C34 120.8(5)
F13 C35 C34 120.0(6)
F13 C35 C36 119.2(6)
C37 C36 C35 119.3(5)
F14 C36 C35 121.0(5)
F14 C36 C37 119.7(6)
C36 C37 C32 122.0(5)
F15 C37 C32 119.7(5)
F15 C37 C36 118.3(5)
H38b C38 H38a 108.0
Cl1 C38 H38a 109.3(3)
Cl1 C38 H38b 109.3(3)
Cl2 C38 H38a 109.3(3)
Cl2 C38 H38b 109.3(3)
Cl2 C38 Cl1 111.51(9)
H38d C38" H38c 107.9
Cl1" C38" H38c 109(2)
Cl1" C38" H38d 109(2)
Cl2" C38" H38c 109(2)
Cl2" C38" H38d 109(2)
Cl2" C38" Cl1" 111.68(19)
H39b C39 H39a 107.9
Cl4 C39 H39a 109.3(3)
Cl4 C39 H39b 109.3(2)
H39d C39' H39c 107.94126446(4)
Cl4' C39' H39c 109(2)
Cl4' C39' H39d 109(2)

loop_
_geom_bond_atom_site_label_1
_geom_bond_atom_site_label_2
_geom_bond_distance
N1 H1 0.8600
N1 C1 1.376(7)
N1 C4 1.371(7)
N2 H2 0.8600
N2 C6 1.385(7)
N2 C9 1.375(7)
N3 H3 0.8600
N3 C11 1.394(7)
N3 C14 1.391(7)
N4 H4 0.8600
N4 C16 1.364(7)
N4 C19 1.363(7)
C1 C2 1.396(8)
C1 C19 1.427(8)
C2 H2a 0.9300
C2 C3 1.366(7)
C3 H3a 0.9300
C3 C4 1.416(8)
C4 C5 1.411(8)
C5 C6 1.394(8)
C5 C20 1.488(7)
C6 C7 1.439(7)
C7 H7 0.9300
C7 C8 1.341(8)
C8 H8 0.9300
C8 C9 1.445(7)
C9 C10 1.403(7)
C10 C11 1.387(7)
C10 C26 1.517(7)
C11 C12 1.417(7)
C12 H12 0.9300
C12 C13 1.379(7)
C13 H13 0.9300
C13 C14 1.412(8)
C14 C15 1.410(7)
C15 C16 1.407(8)
C15 C32 1.490(7)
C16 C17 1.414(7)
C17 H17 0.9300
C17 C18 1.384(8)
C18 H18 0.9300
C18 C19 1.406(7)
C20 C21 1.378(7)
C20 C25 1.372(8)
C21 C22 1.385(8)
C21 F1 1.355(6)
C22 C23 1.374(8)
C22 F2 1.339(6)
C23 C24 1.369(8)
C23 F3 1.345(6)
C24 C25 1.376(8)
C24 F4 1.342(6)
C25 F5 1.354(6)
C26 C27 1.367(8)
C26 C31 1.388(8)
C27 C28 1.389(8)
C27 F6 1.342(7)
C28 C29 1.369(9)
C28 F7 1.356(7)
C29 C30 1.362(9)
C29 F8 1.342(6)
C30 C31 1.388(8)
C30 F9 1.338(7)
C31 F10 1.345(7)
C32 C33 1.381(8)
C32 C37 1.398(7)
C33 C34 1.382(8)
C33 F11 1.356(6)
C34 C35 1.357(8)
C34 F12 1.342(7)
C35 C36 1.368(9)
C35 F13 1.350(6)
C36 C37 1.379(8)
C36 F14 1.331(6)
C37 F15 1.334(6)
C38 H38a 0.9700
C38 H38b 0.9700
C38 Cl1 1.7695(10)
C38 Cl2 1.7699(10)
C38" H38c 0.9700
C38" H38d 0.9700
C38" Cl1" 1.772(3)
C38" Cl2" 1.7704(13)
Cl3 C39 1.7696(10)
Cl3 C39' 1.7700(10)
C39 H39a 0.9700
C39 H39b 0.9700
C39 Cl4 1.7696(10)
C39' H39c 0.9700
C39' H39d 0.9700
C39' Cl4' 1.7700(10)

loop_
_restr_distance_atom_site_label_1
_restr_distance_atom_site_label_2
_restr_distance_site_symmetry_2
_restr_distance_target
_restr_distance_target_weight_param
_restr_distance_diff
C38 Cl1 1 1.7700 0.0010 0.0005
C38 Cl2 1 1.7700 0.0010 0.0001
Cl1 Cl2 1 2.9300 0.0010 0.0042
C38" Cl1" 1 1.7700 0.0010 -0.0019
C38" Cl2" 1 1.7700 0.0010 -0.0004
Cl1" Cl2" 1 2.9300 0.0010 -0.0012
Cl3 Cl4 1 2.9300 0.0010 -0.0004
Cl3 Cl4' 1 2.9300 0.0010 -0.0000
C39 Cl3 1 1.7700 0.0010 0.0004
C39 Cl4 1 1.7700 0.0010 0.0004
C39' Cl3 1 1.7700 0.0010 -0.0000
C39' Cl4' 1 1.7700 0.0010 -0.0000

loop_
_restr_u_iso_atom_site_label
_restr_u_iso_weight_param
C38 0.0500
Cl1 0.1000
Cl2 0.1000
C38" 0.0500
Cl1" 0.1000
Cl2" 0.1000
C39' 0.0500
Cl4' 0.1000

loop_
_restr_u_similar_atom_site_label_1
_restr_u_similar_atom_site_label_2
_restr_u_similar_weight_param
C38" Cl1" 0.0200
C38" Cl2" 0.0200
C39' Cl4' 0.0200
